data_4061568
loop_
_publ_author_name
'Tsutsui, Shinobu'
'Kwon, Eunsang'
'Tanaka, Hiromasa'
'Matsumoto, Shigeki'
'Sakamoto, Kenkichi'

_journal_name_full Organometallics
_journal_paper_doi 10.1021/om050362l
_journal_year 2005
_chemical_formula_sum 'C60 H108 Si4'
_chemical_formula_weight 941.82
_space_group_IT_number 54
_symmetry_cell_setting orthorhombic
_symmetry_space_group_name_Hall '-P 2a 2ac'
_symmetry_space_group_name_H-M 'P c c a'
_cell_angle_alpha 90.00
_cell_angle_beta 90.00
_cell_angle_gamma 90.00
_cell_formula_units_Z 4
_cell_length_a 28.034(5)
_cell_length_b 19.327(3)
_cell_length_c 10.7343(19)
_cell_measurement_temperature 123(2)
_cell_volume 5816.0(17)
_diffrn_ambient_temperature 123(2)
_exptl_crystal_density_diffrn 1.076
_cod_database_code 4061568

loop_
_symmetry_equiv_pos_as_xyz
'x, y, z'
'-x+1/2, -y, z'
'-x, y, -z+1/2'
'x+1/2, -y, -z+1/2'
'-x, -y, -z'
'x-1/2, y, -z'
'x, -y, z-1/2'
'-x-1/2, y, z-1/2'

loop_
_atom_site_label
_atom_site_type_symbol
_atom_site_fract_x
_atom_site_fract_y
_atom_site_fract_z
_atom_site_U_iso_or_equiv
_atom_site_adp_type
_atom_site_occupancy
_atom_site_symmetry_multiplicity
_atom_site_calc_flag
_atom_site_refinement_flags
_atom_site_disorder_assembly
_atom_site_disorder_group
C1 C 0.07983(9) 0.26014(13) 0.4154(3) 0.0272(6) Uani 1 1 d . . .
C2 C 0.09829(9) 0.33583(13) 0.4382(3) 0.0254(6) Uani 1 1 d . . .
C3 C 0.14395(9) 0.34006(13) 0.3921(3) 0.0228(6) Uani 1 1 d . . .
C4 C 0.16048(10) 0.17630(14) 0.2461(3) 0.0399(8) Uani 1 1 d . . .
C5 C 0.12303(10) 0.17185(15) 0.1644(3) 0.0390(8) Uani 1 1 d . . .
C6 C 0.09777(9) 0.24502(13) 0.1626(3) 0.0315(7) Uani 1 1 d . . .
C7 C 0.08113(10) 0.20859(15) 0.5285(3) 0.0380(8) Uani 1 1 d . . .
C8 C 0.07588(11) 0.13515(16) 0.4770(4) 0.0533(10) Uani 1 1 d . . .
H8A H 0.1017 0.1258 0.4177 0.080 Uiso 1 1 calc R . .
H8B H 0.0451 0.1307 0.4346 0.080 Uiso 1 1 calc R . .
H8C H 0.0775 0.1018 0.5457 0.080 Uiso 1 1 calc R . .
C9 C 0.04262(10) 0.21755(19) 0.6281(3) 0.0484(9) Uani 1 1 d . . .
H9A H 0.0446 0.1794 0.6881 0.073 Uiso 1 1 calc R . .
H9B H 0.0111 0.2174 0.5886 0.073 Uiso 1 1 calc R . .
H9C H 0.0474 0.2616 0.6715 0.073 Uiso 1 1 calc R . .
C10 C 0.12939(10) 0.21403(17) 0.5965(4) 0.0453(9) Uani 1 1 d . . .
H10A H 0.1311 0.1786 0.6616 0.068 Uiso 1 1 calc R . .
H10B H 0.1324 0.2600 0.6343 0.068 Uiso 1 1 calc R . .
H10C H 0.1554 0.2070 0.5368 0.068 Uiso 1 1 calc R . .
C11 C 0.06701(9) 0.39521(13) 0.4894(3) 0.0262(6) Uani 1 1 d . . .
C12 C 0.01746(10) 0.37094(16) 0.5293(3) 0.0367(7) Uani 1 1 d . . .
H12A H 0.0042 0.3405 0.4651 0.055 Uiso 1 1 calc R . .
H12B H -0.0034 0.4111 0.5401 0.055 Uiso 1 1 calc R . .
H12C H 0.0198 0.3456 0.6081 0.055 Uiso 1 1 calc R . .
C13 C 0.08928(10) 0.42908(16) 0.6046(3) 0.0360(7) Uani 1 1 d . . .
H13A H 0.0683 0.4659 0.6349 0.054 Uiso 1 1 calc R . .
H13B H 0.1204 0.4488 0.5825 0.054 Uiso 1 1 calc R . .
H13C H 0.0935 0.3942 0.6700 0.054 Uiso 1 1 calc R . .
C14 C 0.05798(11) 0.44755(15) 0.3839(3) 0.0355(7) Uani 1 1 d . . .
H14A H 0.0383 0.4259 0.3192 0.053 Uiso 1 1 calc R . .
H14B H 0.0885 0.4620 0.3479 0.053 Uiso 1 1 calc R . .
H14C H 0.0414 0.4881 0.4174 0.053 Uiso 1 1 calc R . .
C15 C 0.18573(9) 0.39186(14) 0.3974(3) 0.0255(6) Uani 1 1 d . . .
C16 C 0.20992(10) 0.38168(17) 0.5242(3) 0.0408(8) Uani 1 1 d . . .
H16A H 0.2180 0.3327 0.5352 0.061 Uiso 1 1 calc R . .
H16B H 0.1881 0.3962 0.5906 0.061 Uiso 1 1 calc R . .
H16C H 0.2391 0.4096 0.5278 0.061 Uiso 1 1 calc R . .
C17 C 0.17534(11) 0.46892(15) 0.3780(3) 0.0381(8) Uani 1 1 d . . .
H17A H 0.2050 0.4953 0.3860 0.057 Uiso 1 1 calc R . .
H17B H 0.1525 0.4847 0.4410 0.057 Uiso 1 1 calc R . .
H17C H 0.1619 0.4760 0.2948 0.057 Uiso 1 1 calc R . .
C18 C 0.22189(10) 0.37248(16) 0.2979(3) 0.0408(8) Uani 1 1 d . . .
H18A H 0.2305 0.3236 0.3068 0.061 Uiso 1 1 calc R . .
H18B H 0.2505 0.4011 0.3074 0.061 Uiso 1 1 calc R . .
H18C H 0.2080 0.3802 0.2153 0.061 Uiso 1 1 calc R . .
C19 C 0.20475(10) 0.13262(16) 0.2803(4) 0.0509(10) Uani 1 1 d . . .
C20 C 0.24205(10) 0.18396(16) 0.3299(4) 0.0520(10) Uani 1 1 d . . .
H20A H 0.2288 0.2092 0.4011 0.078 Uiso 1 1 calc R . .
H20B H 0.2505 0.2168 0.2640 0.078 Uiso 1 1 calc R . .
H20C H 0.2706 0.1586 0.3562 0.078 Uiso 1 1 calc R . .
C21 C 0.19528(11) 0.07936(16) 0.3843(5) 0.0659(13) Uani 1 1 d . . .
H21A H 0.2250 0.0550 0.4043 0.099 Uiso 1 1 calc R . .
H21B H 0.1713 0.0460 0.3560 0.099 Uiso 1 1 calc R . .
H21C H 0.1836 0.1033 0.4588 0.099 Uiso 1 1 calc R . .
C22 C 0.22816(11) 0.09783(19) 0.1677(5) 0.0719(14) Uani 1 1 d . . .
H22A H 0.2325 0.1320 0.1012 0.108 Uiso 1 1 calc R . .
H22B H 0.2077 0.0603 0.1378 0.108 Uiso 1 1 calc R . .
H22C H 0.2592 0.0790 0.1921 0.108 Uiso 1 1 calc R . .
C23 C 0.10484(10) 0.10828(16) 0.0896(4) 0.0544(11) Uani 1 1 d . . .
C24 C 0.10870(12) 0.04151(17) 0.1652(5) 0.0794(16) Uani 1 1 d . . .
H24A H 0.1424 0.0312 0.1811 0.119 Uiso 1 1 calc R . .
H24B H 0.0943 0.0034 0.1183 0.119 Uiso 1 1 calc R . .
H24C H 0.0919 0.0472 0.2446 0.119 Uiso 1 1 calc R . .
C25 C 0.13178(12) 0.1005(2) -0.0354(4) 0.0749(15) Uani 1 1 d . . .
H25A H 0.1659 0.0942 -0.0190 0.112 Uiso 1 1 calc R . .
H25B H 0.1270 0.1421 -0.0859 0.112 Uiso 1 1 calc R . .
H25C H 0.1195 0.0601 -0.0803 0.112 Uiso 1 1 calc R . .
C26 C 0.05149(10) 0.11627(17) 0.0587(4) 0.0568(11) Uani 1 1 d . . .
H26A H 0.0409 0.0768 0.0086 0.085 Uiso 1 1 calc R . .
H26B H 0.0465 0.1591 0.0118 0.085 Uiso 1 1 calc R . .
H26C H 0.0330 0.1180 0.1362 0.085 Uiso 1 1 calc R . .
C27 C 0.11108(9) 0.29246(15) 0.0499(3) 0.0321(7) Uani 1 1 d . . .
C28 C 0.16437(10) 0.28611(17) 0.0170(3) 0.0419(8) Uani 1 1 d . . .
H28A H 0.1837 0.2962 0.0910 0.063 Uiso 1 1 calc R . .
H28B H 0.1723 0.3191 -0.0491 0.063 Uiso 1 1 calc R . .
H28C H 0.1711 0.2390 -0.0118 0.063 Uiso 1 1 calc R . .
C29 C 0.08360(11) 0.27769(17) -0.0697(3) 0.0419(8) Uani 1 1 d . . .
H29A H 0.0924 0.3118 -0.1332 0.063 Uiso 1 1 calc R . .
H29B H 0.0493 0.2806 -0.0532 0.063 Uiso 1 1 calc R . .
H29C H 0.0915 0.2311 -0.0995 0.063 Uiso 1 1 calc R . .
C30 C 0.10175(10) 0.36831(14) 0.0863(3) 0.0298(7) Uani 1 1 d . . .
H30A H 0.1239 0.3820 0.1526 0.045 Uiso 1 1 calc R . .
H30B H 0.0689 0.3732 0.1159 0.045 Uiso 1 1 calc R . .
H30C H 0.1066 0.3981 0.0134 0.045 Uiso 1 1 calc R . .
Si1 Si 0.03984(2) 0.25185(4) 0.26664(8) 0.0287(2) Uani 1 1 d . . .
Si2 Si 0.13398(2) 0.25680(4) 0.31003(8) 0.0284(2) Uani 1 1 d . . .

loop_
_atom_site_aniso_label
_atom_site_aniso_U_11
_atom_site_aniso_U_22
_atom_site_aniso_U_33
_atom_site_aniso_U_23
_atom_site_aniso_U_13
_atom_site_aniso_U_12
C1 0.0137(13) 0.0180(14) 0.0500(18) 0.0052(13) -0.0007(12) 0.0012(10)
C2 0.0204(14) 0.0202(14) 0.0356(16) 0.0062(12) -0.0026(12) 0.0005(11)
C3 0.0182(13) 0.0149(13) 0.0354(16) -0.0010(11) -0.0029(12) 0.0004(10)
C4 0.0157(14) 0.0185(15) 0.085(3) -0.0117(15) 0.0006(15) 0.0019(11)
C5 0.0150(14) 0.0225(15) 0.079(2) -0.0165(16) -0.0018(15) 0.0026(11)
C6 0.0143(13) 0.0186(14) 0.062(2) -0.0121(14) -0.0001(13) -0.0001(11)
C7 0.0178(15) 0.0285(16) 0.068(2) 0.0194(15) -0.0074(15) -0.0013(12)
C8 0.0263(17) 0.0245(17) 0.109(3) 0.0234(19) -0.0136(19) -0.0018(13)
C9 0.0207(16) 0.055(2) 0.070(2) 0.0338(19) -0.0038(16) -0.0003(14)
C10 0.0229(16) 0.0390(19) 0.074(2) 0.0264(18) -0.0097(16) -0.0007(13)
C11 0.0214(14) 0.0225(15) 0.0347(16) 0.0006(12) 0.0042(12) 0.0022(11)
C12 0.0216(15) 0.0345(17) 0.054(2) -0.0014(15) 0.0050(14) 0.0054(13)
C13 0.0318(16) 0.0345(17) 0.0416(19) -0.0034(14) 0.0037(14) 0.0032(13)
C14 0.0322(16) 0.0271(16) 0.0472(19) 0.0012(14) 0.0017(14) 0.0115(13)
C15 0.0169(13) 0.0199(14) 0.0398(17) -0.0023(12) 0.0014(12) -0.0031(11)
C16 0.0254(16) 0.045(2) 0.053(2) 0.0014(16) -0.0060(15) -0.0097(14)
C17 0.0308(17) 0.0256(16) 0.058(2) -0.0012(15) 0.0042(15) -0.0067(13)
C18 0.0253(16) 0.0333(17) 0.064(2) -0.0096(16) 0.0076(15) -0.0105(13)
C19 0.0183(15) 0.0249(17) 0.110(3) -0.0208(18) -0.0119(18) 0.0055(13)
C20 0.0167(15) 0.0325(18) 0.107(3) -0.0133(19) -0.0126(18) 0.0052(13)
C21 0.0269(18) 0.0202(17) 0.151(4) 0.001(2) -0.023(2) 0.0052(13)
C22 0.0231(17) 0.049(2) 0.144(4) -0.046(3) -0.013(2) 0.0162(16)
C23 0.0196(15) 0.0273(18) 0.116(3) -0.035(2) -0.0106(19) 0.0054(13)
C24 0.035(2) 0.0224(18) 0.181(5) -0.031(2) -0.027(3) 0.0018(14)
C25 0.0258(18) 0.061(3) 0.138(4) -0.073(3) -0.008(2) 0.0075(16)
C26 0.0243(17) 0.0311(19) 0.115(3) -0.035(2) -0.0119(19) 0.0018(13)
C27 0.0161(14) 0.0292(17) 0.0510(19) -0.0169(14) 0.0023(13) -0.0031(11)
C28 0.0190(15) 0.049(2) 0.057(2) -0.0193(17) 0.0024(14) 0.0007(14)
C29 0.0250(16) 0.0441(19) 0.056(2) -0.0268(17) 0.0024(15) -0.0003(14)
C30 0.0238(14) 0.0272(16) 0.0383(17) -0.0066(13) 0.0007(13) -0.0019(12)
Si1 0.0132(4) 0.0186(4) 0.0544(5) -0.0021(4) -0.0010(3) 0.0000(3)
Si2 0.0125(4) 0.0149(4) 0.0577(5) -0.0050(4) -0.0015(3) 0.0004(3)

loop_
_geom_bond_atom_site_label_1
_geom_bond_atom_site_label_2
_geom_bond_distance
_geom_bond_site_symmetry_2
_geom_bond_publ_flag
C1 C7 1.571(4) . ?
C1 C2 1.571(4) . ?
C1 Si2 1.894(3) . ?
C1 Si1 1.958(3) . ?
C2 C3 1.375(4) . ?
C2 C11 1.546(4) . ?
C2 Si2 2.286(3) . ?
C3 C15 1.542(3) . ?
C3 Si2 1.856(3) . ?
C4 C5 1.370(4) . ?
C4 C19 1.545(4) . ?
C4 Si2 1.856(3) . ?
C5 C23 1.554(4) . ?
C5 C6 1.582(4) . ?
C5 Si2 2.288(3) . ?
C6 C27 1.563(4) . ?
C6 Si2 1.894(3) . ?
C6 Si1 1.976(3) . ?
C7 C9 1.530(5) . ?
C7 C8 1.530(5) . ?
C7 C10 1.541(4) . ?
C11 C12 1.527(4) . ?
C11 C13 1.532(4) . ?
C11 C14 1.540(4) . ?
C15 C18 1.519(4) . ?
C15 C17 1.532(4) . ?
C15 C16 1.534(4) . ?
C19 C22 1.531(5) . ?
C19 C20 1.537(4) . ?
C19 C21 1.541(5) . ?
C23 C24 1.528(6) . ?
C23 C26 1.540(4) . ?
C23 C25 1.547(6) . ?
C27 C29 1.524(4) . ?
C27 C30 1.539(4) . ?
C27 C28 1.540(4) . ?
Si1 Si1 2.2621(15) 3 ?
Si1 Si2 2.6817(11) . ?
